data_7159585
loop_
_publ_author_name
'Yan, Maying'
'Xiao, Lei'
'Xiong, Jiangkun'
'Jin, Lvnan'
'Stephan, Douglas W.'
'Guo, Jing'

_publ_section_title
;
 Borane catalyzed transesterification of <i>tert</i>-butyl esters using
 &#x3b1;-aryl &#x3b1;-diazoesters.
;
_journal_issue 41
_journal_name_full 'Organic &amp; biomolecular chemistry'
_journal_page_first 8279
_journal_page_last 8283
_journal_paper_doi 10.1039/d3ob01548c
_journal_volume 21
_journal_year 2023
_chemical_formula_moiety 'C25 H27 N O5'
_chemical_formula_sum 'C25 H27 N O5'
_chemical_formula_weight 421.47
_space_group_crystal_system orthorhombic
_space_group_IT_number 61
_space_group_name_Hall '-P 2ac 2ab'
_space_group_name_H-M_alt 'P b c a'
_atom_sites_solution_hydrogens geom
_audit_creation_date 2023-08-31
_audit_creation_method
;
Olex2 1.5
(compiled 2023.08.24 svn.re1ec1418 for OlexSys, GUI svn.r6817)
;
_audit_update_record
;
2023-09-04 deposited with the CCDC.	2023-10-03 downloaded from the CCDC.
;
_cell_angle_alpha 90
_cell_angle_beta 90
_cell_angle_gamma 90
_cell_formula_units_Z 8
_cell_length_a 15.6014(4)
_cell_length_b 16.7367(4)
_cell_length_c 17.4153(4)
_cell_measurement_reflns_used 8520
_cell_measurement_temperature 150(2)
_cell_measurement_theta_max 68.46
_cell_measurement_theta_min 5.82
_cell_volume 4547.41(19)
_computing_cell_refinement 'SAINT V8.40B (?, 2016)'
_computing_data_reduction 'SAINT V8.40B (?, 2016)'
_computing_molecular_graphics 'Olex2 1.5 (Dolomanov et al., 2009)'
_computing_publication_material 'Olex2 1.5 (Dolomanov et al., 2009)'
_computing_structure_refinement 'XL  (Sheldrick, 2008)'
_computing_structure_solution 'XT (Sheldrick, 2015)'
_diffrn_ambient_temperature 150.00
_diffrn_measured_fraction_theta_full 0.995
_diffrn_measured_fraction_theta_max 0.994
_diffrn_measurement_device_type 'Bruker APEX-II CCD'
_diffrn_measurement_method '\f and \w scans'
_diffrn_radiation_type CuK\a
_diffrn_radiation_wavelength 1.54178
_diffrn_reflns_av_R_equivalents 0.1074
_diffrn_reflns_av_unetI/netI 0.0451
_diffrn_reflns_Laue_measured_fraction_full 0.995
_diffrn_reflns_Laue_measured_fraction_max 0.994
_diffrn_reflns_limit_h_max 18
_diffrn_reflns_limit_h_min -18
_diffrn_reflns_limit_k_max 20
_diffrn_reflns_limit_k_min -19
_diffrn_reflns_limit_l_max 17
_diffrn_reflns_limit_l_min -20
_diffrn_reflns_number 47322
_diffrn_reflns_point_group_measured_fraction_full 0.995
_diffrn_reflns_point_group_measured_fraction_max 0.994
_diffrn_reflns_theta_full 67.679
_diffrn_reflns_theta_max 68.452
_diffrn_reflns_theta_min 4.632
_diffrn_source_current 1.2
_diffrn_source_power 0.06
_diffrn_source_voltage 50.0
_diffrn_standards_number 0
_exptl_absorpt_coefficient_mu 0.696
_exptl_absorpt_correction_T_max 0.7531
_exptl_absorpt_correction_T_min 0.5679
_exptl_absorpt_correction_type none
_exptl_absorpt_process_details
;
SADABS-2016/2 (Bruker,2016/2) was used for absorption correction.
wR2(int) was 0.1341 before and 0.0796 after correction.
The Ratio of minimum to maximum transmission is 0.7541.
The \l/2 correction factor is Not present.
;
_exptl_crystal_colour colourless
_exptl_crystal_colour_primary colourless
_exptl_crystal_density_diffrn 1.231
_exptl_crystal_description block
_exptl_crystal_F_000 1792
_exptl_crystal_size_max 0.03
_exptl_crystal_size_mid 0.02
_exptl_crystal_size_min 0.02
_refine_diff_density_max 0.237
_refine_diff_density_min -0.236
_refine_diff_density_rms 0.044
_refine_ls_extinction_method none
_refine_ls_goodness_of_fit_ref 1.059
_refine_ls_hydrogen_treatment constr
_refine_ls_matrix_type full
_refine_ls_number_parameters 284
_refine_ls_number_reflns 4157
_refine_ls_number_restraints 0
_refine_ls_restrained_S_all 1.059
_refine_ls_R_factor_all 0.0575
_refine_ls_R_factor_gt 0.0463
_refine_ls_shift/su_max 0.000
_refine_ls_shift/su_mean 0.000
_refine_ls_structure_factor_coef Fsqd
_refine_ls_weighting_details 'w=1/[\s^2^(Fo^2^)+(0.0654P)^2^+1.2182P] where P=(Fo^2^+2Fc^2^)/3'
_refine_ls_weighting_scheme calc
_refine_ls_wR_factor_gt 0.1213
_refine_ls_wR_factor_ref 0.1305
_reflns_Friedel_coverage 0.000
_reflns_number_gt 3371
_reflns_number_total 4157
_reflns_threshold_expression 'I > 2\s(I)'
_cod_data_source_file d3ob01548c2.cif
_cod_data_source_block f1_CCDC1
_cod_depositor_comments 'Adding full bibliography for 7159583--7159585.cif.'
_cod_database_code 7159585
_shelx_shelxl_version_number 2018/3
_shelx_space_group_comment
;
The symmetry employed for this shelxl refinement is uniquely defined
by the following loop, which should always be used as a source of
symmetry information in preference to the above space-group names.
They are only intended as comments.
;
_shelx_estimated_absorpt_t_max 0.986
_shelx_estimated_absorpt_t_min 0.979
_olex2_refinement_description
;
1. Fixed Uiso
 At 1.2 times of:
  All C(H) groups, All C(H,H) groups
 At 1.5 times of:
  All C(H,H,H) groups
2.a Ternary CH refined with riding coordinates:
 C4(H4), C5(H5)
2.b Secondary CH2 refined with riding coordinates:
 C19(H19A,H19B), C2(H2A,H2B)
2.c Aromatic/amide H refined with riding coordinates:
 C15(H15), C16(H16), C18(H18), C17(H17), C25(H25), C21(H21), C24(H24),
 C23(H23), C22(H22)
2.d Idealised Me refined as rotating group:
 C8(H8A,H8B,H8C), C10(H10A,H10B,H10C), C1(H1A,H1B,H1C), C9(H9A,H9B,H9C)
;
_olex2_submission_special_instructions 'No special instructions were received'

loop_
_space_group_symop_operation_xyz
'x, y, z'
'-x+1/2, -y, z+1/2'
'-x, y+1/2, -z+1/2'
'x+1/2, -y+1/2, -z'
'-x, -y, -z'
'x-1/2, y, -z-1/2'
'x, -y-1/2, z-1/2'
'-x-1/2, y-1/2, z'

loop_
_atom_site_label
_atom_site_type_symbol
_atom_site_fract_x
_atom_site_fract_y
_atom_site_fract_z
_atom_site_U_iso_or_equiv
_atom_site_adp_type
_atom_site_occupancy
_atom_site_site_symmetry_order
_atom_site_calc_flag
_atom_site_refinement_flags_posn
_atom_site_refinement_flags_adp
_atom_site_refinement_flags_occupancy
_atom_site_disorder_assembly
_atom_site_disorder_group
O5 O 0.54516(8) 0.42143(6) 0.40736(7) 0.0315(3) Uani 1 1 d . . . . .
O1 O 0.43348(8) 0.08353(6) 0.42541(7) 0.0330(3) Uani 1 1 d . . . . .
O3 O 0.33664(7) 0.22831(7) 0.49880(7) 0.0343(3) Uani 1 1 d . . . . .
O4 O 0.63705(8) 0.32003(7) 0.38236(7) 0.0340(3) Uani 1 1 d . . . . .
O2 O 0.39331(8) 0.16722(7) 0.33064(7) 0.0370(3) Uani 1 1 d . . . . .
N1 N 0.42003(9) 0.22963(8) 0.60835(8) 0.0262(3) Uani 1 1 d . . . . .
C12 C 0.40547(10) 0.23420(9) 0.53086(9) 0.0260(4) Uani 1 1 d . . . . .
C14 C 0.55400(10) 0.25261(8) 0.55796(9) 0.0247(3) Uani 1 1 d . . . . .
C20 C 0.35939(10) 0.13313(9) 0.70136(10) 0.0278(4) Uani 1 1 d . . . . .
C11 C 0.49168(10) 0.24681(9) 0.49370(9) 0.0251(3) Uani 1 1 d . . . . .
C4 C 0.50594(11) 0.20483(9) 0.41715(9) 0.0266(3) Uani 1 1 d . . . . .
H4 H 0.566097 0.187155 0.406931 0.032 Uiso 1 1 calc R U . . .
C5 C 0.49216(11) 0.29258(9) 0.41748(9) 0.0266(3) Uani 1 1 d . . . . .
H5 H 0.435308 0.311725 0.398368 0.032 Uiso 1 1 calc R U . . .
C15 C 0.64103(11) 0.26660(9) 0.56140(10) 0.0278(4) Uani 1 1 d . . . . .
H15 H 0.673468 0.274446 0.515855 0.033 Uiso 1 1 calc R U . . .
C3 C 0.43731(11) 0.15160(9) 0.38546(9) 0.0283(4) Uani 1 1 d . . . . .
C19 C 0.35288(10) 0.21488(9) 0.66463(9) 0.0279(4) Uani 1 1 d . . . . .
H19A H 0.296369 0.219921 0.639222 0.034 Uiso 1 1 calc R U . . .
H19B H 0.356136 0.256169 0.705231 0.034 Uiso 1 1 calc R U . . .
C6 C 0.56783(11) 0.34470(9) 0.39993(9) 0.0265(4) Uani 1 1 d . . . . .
C13 C 0.50712(11) 0.24096(9) 0.62561(9) 0.0257(4) Uani 1 1 d . . . . .
C16 C 0.68026(11) 0.26897(10) 0.63321(10) 0.0317(4) Uani 1 1 d . . . . .
H16 H 0.739981 0.279419 0.636696 0.038 Uiso 1 1 calc R U . . .
C18 C 0.54563(11) 0.24213(10) 0.69716(10) 0.0311(4) Uani 1 1 d . . . . .
H18 H 0.513364 0.233589 0.742682 0.037 Uiso 1 1 calc R U . . .
C17 C 0.63311(12) 0.25623(10) 0.69984(10) 0.0342(4) Uani 1 1 d . . . . .
H17 H 0.661408 0.257216 0.748137 0.041 Uiso 1 1 calc R U . . .
C25 C 0.33670(11) 0.12333(11) 0.77758(10) 0.0344(4) Uani 1 1 d . . . . .
H25 H 0.319595 0.168468 0.806895 0.041 Uiso 1 1 calc R U . . .
C21 C 0.38510(13) 0.06680(11) 0.65938(12) 0.0414(5) Uani 1 1 d . . . . .
H21 H 0.401183 0.072507 0.607055 0.050 Uiso 1 1 calc R U . . .
C7 C 0.60862(12) 0.48570(10) 0.39273(11) 0.0365(4) Uani 1 1 d . . . . .
C8 C 0.63633(15) 0.48233(12) 0.30967(12) 0.0467(5) Uani 1 1 d . . . . .
H8A H 0.671790 0.434778 0.301364 0.070 Uiso 1 1 calc R U . . .
H8B H 0.669590 0.530276 0.297192 0.070 Uiso 1 1 calc R U . . .
H8C H 0.585594 0.479751 0.276592 0.070 Uiso 1 1 calc R U . . .
C24 C 0.33859(13) 0.04861(13) 0.81171(12) 0.0468(5) Uani 1 1 d . . . . .
H24 H 0.322502 0.042622 0.864011 0.056 Uiso 1 1 calc R U . . .
C2 C 0.36565(14) 0.02818(11) 0.40318(11) 0.0419(5) Uani 1 1 d . . . . .
H2A H 0.366472 0.019591 0.346946 0.050 Uiso 1 1 calc R U . . .
H2B H 0.308958 0.050088 0.417652 0.050 Uiso 1 1 calc R U . . .
C10 C 0.68176(15) 0.47848(13) 0.44889(13) 0.0520(5) Uani 1 1 d . . . . .
H10A H 0.658939 0.474239 0.501158 0.078 Uiso 1 1 calc R U . . .
H10B H 0.718436 0.525857 0.445101 0.078 Uiso 1 1 calc R U . . .
H10C H 0.715451 0.430659 0.436915 0.078 Uiso 1 1 calc R U . . .
C1 C 0.38139(15) -0.04844(11) 0.44398(15) 0.0548(6) Uani 1 1 d . . . . .
H1A H 0.437920 -0.069203 0.429716 0.082 Uiso 1 1 calc R U . . .
H1B H 0.337189 -0.087259 0.429578 0.082 Uiso 1 1 calc R U . . .
H1C H 0.379422 -0.039385 0.499550 0.082 Uiso 1 1 calc R U . . .
C9 C 0.55631(16) 0.56068(11) 0.40788(15) 0.0574(6) Uani 1 1 d . . . . .
H9A H 0.506715 0.561807 0.373359 0.086 Uiso 1 1 calc R U . . .
H9B H 0.591972 0.607937 0.398764 0.086 Uiso 1 1 calc R U . . .
H9C H 0.536507 0.560631 0.461283 0.086 Uiso 1 1 calc R U . . .
C23 C 0.36388(15) -0.01714(12) 0.76959(15) 0.0553(6) Uani 1 1 d . . . . .
H23 H 0.365122 -0.068533 0.792716 0.066 Uiso 1 1 calc R U . . .
C22 C 0.38727(15) -0.00788(12) 0.69402(15) 0.0549(6) Uani 1 1 d . . . . .
H22 H 0.405113 -0.053091 0.665166 0.066 Uiso 1 1 calc R U . . .

loop_
_atom_site_aniso_label
_atom_site_aniso_U_11
_atom_site_aniso_U_22
_atom_site_aniso_U_33
_atom_site_aniso_U_23
_atom_site_aniso_U_13
_atom_site_aniso_U_12
O5 0.0401(7) 0.0203(6) 0.0340(7) 0.0004(4) 0.0055(5) -0.0011(5)
O1 0.0436(7) 0.0234(6) 0.0319(6) 0.0010(5) -0.0037(5) -0.0054(5)
O3 0.0295(6) 0.0426(7) 0.0309(7) -0.0009(5) -0.0019(5) -0.0004(5)
O4 0.0367(7) 0.0279(6) 0.0374(7) 0.0032(5) 0.0043(5) 0.0028(5)
O2 0.0475(7) 0.0342(6) 0.0294(7) 0.0012(5) -0.0065(5) -0.0039(5)
N1 0.0296(7) 0.0251(7) 0.0239(7) 0.0008(5) 0.0012(5) -0.0020(5)
C12 0.0315(9) 0.0209(7) 0.0257(8) -0.0004(6) -0.0011(6) 0.0005(6)
C14 0.0316(8) 0.0168(7) 0.0256(8) 0.0007(6) 0.0003(6) 0.0021(6)
C20 0.0273(8) 0.0254(8) 0.0307(9) 0.0002(6) 0.0013(7) -0.0025(6)
C11 0.0301(8) 0.0199(7) 0.0252(8) 0.0006(6) 0.0001(6) 0.0003(6)
C4 0.0337(9) 0.0212(7) 0.0248(8) -0.0005(6) 0.0017(6) 0.0006(6)
C5 0.0338(9) 0.0214(8) 0.0246(8) 0.0014(6) -0.0012(6) 0.0019(6)
C15 0.0326(9) 0.0213(7) 0.0295(9) 0.0037(6) 0.0012(7) 0.0003(6)
C3 0.0382(9) 0.0224(8) 0.0242(8) -0.0023(6) 0.0022(7) 0.0007(7)
C19 0.0298(8) 0.0248(8) 0.0292(9) -0.0016(6) 0.0052(7) -0.0003(6)
C6 0.0373(9) 0.0223(8) 0.0201(8) 0.0019(6) -0.0002(7) 0.0000(7)
C13 0.0312(9) 0.0190(7) 0.0270(9) 0.0000(6) -0.0008(6) -0.0007(6)
C16 0.0300(9) 0.0272(8) 0.0379(10) 0.0042(7) -0.0044(7) -0.0022(7)
C18 0.0380(9) 0.0303(8) 0.0252(9) 0.0019(6) 0.0001(7) -0.0013(7)
C17 0.0398(10) 0.0333(9) 0.0294(9) 0.0027(7) -0.0076(8) -0.0017(7)
C25 0.0368(9) 0.0348(9) 0.0317(9) 0.0008(7) 0.0004(7) -0.0027(7)
C21 0.0489(11) 0.0290(9) 0.0462(12) -0.0060(8) 0.0107(9) 0.0008(8)
C7 0.0454(11) 0.0229(8) 0.0411(10) 0.0002(7) 0.0083(8) -0.0064(7)
C8 0.0600(13) 0.0378(10) 0.0424(12) 0.0104(8) 0.0101(9) -0.0056(9)
C24 0.0484(12) 0.0488(12) 0.0433(11) 0.0177(9) -0.0029(9) -0.0081(9)
C2 0.0563(12) 0.0318(9) 0.0376(11) -0.0012(8) -0.0036(9) -0.0155(9)
C10 0.0584(13) 0.0486(12) 0.0492(13) -0.0047(10) -0.0048(10) -0.0168(10)
C1 0.0565(13) 0.0238(9) 0.0842(17) 0.0004(10) -0.0006(12) -0.0051(9)
C9 0.0706(15) 0.0221(9) 0.0796(17) -0.0053(9) 0.0197(13) -0.0040(9)
C23 0.0572(13) 0.0317(10) 0.0769(17) 0.0209(10) -0.0071(12) -0.0041(9)
C22 0.0592(14) 0.0253(9) 0.0800(17) -0.0026(10) 0.0114(12) 0.0041(9)

loop_
_atom_type_symbol
_atom_type_description
_atom_type_scat_dispersion_real
_atom_type_scat_dispersion_imag
_atom_type_scat_source
C C 0.0181 0.0091 'International Tables Vol C Tables 4.2.6.8 and 6.1.1.4'
H H 0.0000 0.0000 'International Tables Vol C Tables 4.2.6.8 and 6.1.1.4'
N N 0.0311 0.0180 'International Tables Vol C Tables 4.2.6.8 and 6.1.1.4'
O O 0.0492 0.0322 'International Tables Vol C Tables 4.2.6.8 and 6.1.1.4'

loop_
_geom_angle_atom_site_label_1
_geom_angle_atom_site_label_2
_geom_angle_atom_site_label_3
_geom_angle
_geom_angle_site_symmetry_1
_geom_angle_site_symmetry_3
_geom_angle_publ_flag
C6 O5 C7 120.18(13) . . ?
C3 O1 C2 115.83(14) . . ?
C12 N1 C19 123.58(14) . . ?
C12 N1 C13 111.31(13) . . ?
C13 N1 C19 125.11(14) . . ?
O3 C12 N1 126.50(15) . . ?
O3 C12 C11 127.09(15) . . ?
N1 C12 C11 106.41(13) . . ?
C15 C14 C11 133.48(15) . . ?
C15 C14 C13 120.09(15) . . ?
C13 C14 C11 106.42(14) . . ?
C25 C20 C19 119.69(15) . . ?
C25 C20 C21 118.97(16) . . ?
C21 C20 C19 121.30(15) . . ?
C12 C11 C4 116.19(13) . . ?
C12 C11 C5 116.49(14) . . ?
C14 C11 C12 105.65(13) . . ?
C14 C11 C4 126.43(14) . . ?
C14 C11 C5 128.07(14) . . ?
C4 C11 C5 58.12(10) . . ?
C11 C4 H4 115.4 . . ?
C5 C4 C11 61.25(10) . . ?
C5 C4 H4 115.4 . . ?
C5 C4 C3 119.09(14) . . ?
C3 C4 C11 119.50(14) . . ?
C3 C4 H4 115.4 . . ?
C11 C5 H5 116.4 . . ?
C4 C5 C11 60.62(10) . . ?
C4 C5 H5 116.4 . . ?
C4 C5 C6 117.43(14) . . ?
C6 C5 C11 118.11(14) . . ?
C6 C5 H5 116.4 . . ?
C14 C15 H15 120.8 . . ?
C14 C15 C16 118.45(15) . . ?
C16 C15 H15 120.8 . . ?
O1 C3 C4 110.31(14) . . ?
O2 C3 O1 124.90(15) . . ?
O2 C3 C4 124.77(15) . . ?
N1 C19 C20 112.92(13) . . ?
N1 C19 H19A 109.0 . . ?
N1 C19 H19B 109.0 . . ?
C20 C19 H19A 109.0 . . ?
C20 C19 H19B 109.0 . . ?
H19A C19 H19B 107.8 . . ?
O5 C6 C5 109.29(14) . . ?
O4 C6 O5 126.49(15) . . ?
O4 C6 C5 124.22(14) . . ?
C14 C13 N1 110.13(14) . . ?
C18 C13 N1 127.94(15) . . ?
C18 C13 C14 121.93(16) . . ?
C15 C16 H16 119.6 . . ?
C17 C16 C15 120.84(16) . . ?
C17 C16 H16 119.6 . . ?
C13 C18 H18 121.3 . . ?
C13 C18 C17 117.42(16) . . ?
C17 C18 H18 121.3 . . ?
C16 C17 H17 119.4 . . ?
C18 C17 C16 121.26(16) . . ?
C18 C17 H17 119.4 . . ?
C20 C25 H25 119.6 . . ?
C20 C25 C24 120.89(18) . . ?
C24 C25 H25 119.6 . . ?
C20 C21 H21 120.1 . . ?
C22 C21 C20 119.87(19) . . ?
C22 C21 H21 120.1 . . ?
O5 C7 C8 109.16(15) . . ?
O5 C7 C10 109.60(15) . . ?
O5 C7 C9 102.15(15) . . ?
C8 C7 C9 110.53(17) . . ?
C10 C7 C8 113.67(18) . . ?
C10 C7 C9 111.10(18) . . ?
C7 C8 H8A 109.5 . . ?
C7 C8 H8B 109.5 . . ?
C7 C8 H8C 109.5 . . ?
H8A C8 H8B 109.5 . . ?
H8A C8 H8C 109.5 . . ?
H8B C8 H8C 109.5 . . ?
C25 C24 H24 120.1 . . ?
C23 C24 C25 119.86(19) . . ?
C23 C24 H24 120.1 . . ?
O1 C2 H2A 110.2 . . ?
O1 C2 H2B 110.2 . . ?
O1 C2 C1 107.53(16) . . ?
H2A C2 H2B 108.5 . . ?
C1 C2 H2A 110.2 . . ?
C1 C2 H2B 110.2 . . ?
C7 C10 H10A 109.5 . . ?
C7 C10 H10B 109.5 . . ?
C7 C10 H10C 109.5 . . ?
H10A C10 H10B 109.5 . . ?
H10A C10 H10C 109.5 . . ?
H10B C10 H10C 109.5 . . ?
C2 C1 H1A 109.5 . . ?
C2 C1 H1B 109.5 . . ?
C2 C1 H1C 109.5 . . ?
H1A C1 H1B 109.5 . . ?
H1A C1 H1C 109.5 . . ?
H1B C1 H1C 109.5 . . ?
C7 C9 H9A 109.5 . . ?
C7 C9 H9B 109.5 . . ?
C7 C9 H9C 109.5 . . ?
H9A C9 H9B 109.5 . . ?
H9A C9 H9C 109.5 . . ?
H9B C9 H9C 109.5 . . ?
C24 C23 H23 120.2 . . ?
C22 C23 C24 119.67(18) . . ?
C22 C23 H23 120.2 . . ?
C21 C22 H22 119.6 . . ?
C23 C22 C21 120.7(2) . . ?
C23 C22 H22 119.6 . . ?

loop_
_geom_bond_atom_site_label_1
_geom_bond_atom_site_label_2
_geom_bond_distance
_geom_bond_site_symmetry_2
_geom_bond_publ_flag
O5 C6 1.3383(19) . ?
O5 C7 1.484(2) . ?
O1 C3 1.3364(19) . ?
O1 C2 1.459(2) . ?
O3 C12 1.214(2) . ?
O4 C6 1.196(2) . ?
O2 C3 1.204(2) . ?
N1 C12 1.371(2) . ?
N1 C19 1.456(2) . ?
N1 C13 1.404(2) . ?
C12 C11 1.508(2) . ?
C14 C11 1.486(2) . ?
C14 C15 1.379(2) . ?
C14 C13 1.400(2) . ?
C20 C19 1.514(2) . ?
C20 C25 1.383(2) . ?
C20 C21 1.388(2) . ?
C11 C4 1.523(2) . ?
C11 C5 1.533(2) . ?
C4 H4 1.0000 . ?
C4 C5 1.484(2) . ?
C4 C3 1.498(2) . ?
C5 H5 1.0000 . ?
C5 C6 1.499(2) . ?
C15 H15 0.9500 . ?
C15 C16 1.393(2) . ?
C19 H19A 0.9900 . ?
C19 H19B 0.9900 . ?
C13 C18 1.384(2) . ?
C16 H16 0.9500 . ?
C16 C17 1.390(3) . ?
C18 H18 0.9500 . ?
C18 C17 1.386(3) . ?
C17 H17 0.9500 . ?
C25 H25 0.9500 . ?
C25 C24 1.385(3) . ?
C21 H21 0.9500 . ?
C21 C22 1.388(3) . ?
C7 C8 1.511(3) . ?
C7 C10 1.508(3) . ?
C7 C9 1.520(3) . ?
C8 H8A 0.9800 . ?
C8 H8B 0.9800 . ?
C8 H8C 0.9800 . ?
C24 H24 0.9500 . ?
C24 C23 1.380(3) . ?
C2 H2A 0.9900 . ?
C2 H2B 0.9900 . ?
C2 C1 1.487(3) . ?
C10 H10A 0.9800 . ?
C10 H10B 0.9800 . ?
C10 H10C 0.9800 . ?
C1 H1A 0.9800 . ?
C1 H1B 0.9800 . ?
C1 H1C 0.9800 . ?
C9 H9A 0.9800 . ?
C9 H9B 0.9800 . ?
C9 H9C 0.9800 . ?
C23 H23 0.9500 . ?
C23 C22 1.375(3) . ?
C22 H22 0.9500 . ?

loop_
_geom_torsion_atom_site_label_1
_geom_torsion_atom_site_label_2
_geom_torsion_atom_site_label_3
_geom_torsion_atom_site_label_4
_geom_torsion
_geom_torsion_site_symmetry_1
_geom_torsion_site_symmetry_2
_geom_torsion_site_symmetry_3
_geom_torsion_site_symmetry_4
_geom_torsion_publ_flag
O3 C12 C11 C14 178.10(15) . . . . ?
O3 C12 C11 C4 -36.3(2) . . . . ?
O3 C12 C11 C5 29.3(2) . . . . ?
N1 C12 C11 C14 -2.63(16) . . . . ?
N1 C12 C11 C4 142.96(13) . . . . ?
N1 C12 C11 C5 -151.40(13) . . . . ?
N1 C13 C18 C17 -178.58(15) . . . . ?
C12 N1 C19 C20 109.98(17) . . . . ?
C12 N1 C13 C14 -0.79(17) . . . . ?
C12 N1 C13 C18 178.53(15) . . . . ?
C12 C11 C4 C5 106.23(15) . . . . ?
C12 C11 C4 C3 -2.8(2) . . . . ?
C12 C11 C5 C4 -105.71(15) . . . . ?
C12 C11 C5 C6 146.91(14) . . . . ?
C14 C11 C4 C5 -116.33(17) . . . . ?
C14 C11 C4 C3 134.60(16) . . . . ?
C14 C11 C5 C4 113.65(18) . . . . ?
C14 C11 C5 C6 6.3(2) . . . . ?
C14 C15 C16 C17 1.0(2) . . . . ?
C14 C13 C18 C17 0.7(2) . . . . ?
C20 C25 C24 C23 0.4(3) . . . . ?
C20 C21 C22 C23 0.2(3) . . . . ?
C11 C14 C15 C16 179.34(16) . . . . ?
C11 C14 C13 N1 -0.96(16) . . . . ?
C11 C14 C13 C18 179.67(14) . . . . ?
C11 C4 C5 C6 108.48(16) . . . . ?
C11 C4 C3 O1 -72.91(18) . . . . ?
C11 C4 C3 O2 108.72(19) . . . . ?
C11 C5 C6 O5 -106.68(16) . . . . ?
C11 C5 C6 O4 73.1(2) . . . . ?
C4 C11 C5 C6 -107.38(16) . . . . ?
C4 C5 C6 O5 -176.23(13) . . . . ?
C4 C5 C6 O4 3.6(2) . . . . ?
C5 C11 C4 C3 -109.07(16) . . . . ?
C5 C4 C3 O1 -144.40(14) . . . . ?
C5 C4 C3 O2 37.2(2) . . . . ?
C15 C14 C11 C12 -177.39(16) . . . . ?
C15 C14 C11 C4 41.7(3) . . . . ?
C15 C14 C11 C5 -33.5(3) . . . . ?
C15 C14 C13 N1 178.67(13) . . . . ?
C15 C14 C13 C18 -0.7(2) . . . . ?
C15 C16 C17 C18 -1.1(3) . . . . ?
C3 O1 C2 C1 170.20(16) . . . . ?
C3 C4 C5 C11 109.72(16) . . . . ?
C3 C4 C5 C6 -141.80(15) . . . . ?
C19 N1 C12 O3 1.4(2) . . . . ?
C19 N1 C12 C11 -177.86(13) . . . . ?
C19 N1 C13 C14 179.22(13) . . . . ?
C19 N1 C13 C18 -1.5(2) . . . . ?
C19 C20 C25 C24 177.26(17) . . . . ?
C19 C20 C21 C22 -177.55(18) . . . . ?
C6 O5 C7 C8 63.1(2) . . . . ?
C6 O5 C7 C10 -62.0(2) . . . . ?
C6 O5 C7 C9 -179.83(16) . . . . ?
C13 N1 C12 O3 -178.57(15) . . . . ?
C13 N1 C12 C11 2.15(16) . . . . ?
C13 N1 C19 C20 -70.03(19) . . . . ?
C13 C14 C11 C12 2.17(15) . . . . ?
C13 C14 C11 C4 -138.76(15) . . . . ?
C13 C14 C11 C5 146.05(15) . . . . ?
C13 C14 C15 C16 -0.2(2) . . . . ?
C13 C18 C17 C16 0.2(3) . . . . ?
C25 C20 C19 N1 145.23(16) . . . . ?
C25 C20 C21 C22 0.3(3) . . . . ?
C25 C24 C23 C22 0.2(3) . . . . ?
C21 C20 C19 N1 -36.9(2) . . . . ?
C21 C20 C25 C24 -0.7(3) . . . . ?
C7 O5 C6 O4 0.5(2) . . . . ?
C7 O5 C6 C5 -179.70(13) . . . . ?
C24 C23 C22 C21 -0.5(4) . . . . ?
C2 O1 C3 O2 -5.1(2) . . . . ?
C2 O1 C3 C4 176.53(14) . . . . ?
